data_7226830
loop_
_publ_author_name
'Banerjee, Saikat'
'Brandao, Paula'
'Saha, Amrita'

_publ_section_title
;
 A Robust Fluorescent Chemosensor for Aluminium Ion Detection Based on
 Schiff base Ligand with Azo Arm and Application in Molecular Logic Gate
;
_journal_name_full 'RSC Adv.'
_journal_paper_doi 10.1039/C6RA21217D
_journal_year 2016
_chemical_formula_sum 'C31 H30 N6 O4'
_chemical_formula_weight 550.61
_chemical_name_systematic
;
 ?
;
_space_group_IT_number 2
_symmetry_cell_setting triclinic
_symmetry_space_group_name_Hall '-P 1'
_symmetry_space_group_name_H-M 'P -1'
_atom_sites_solution_hydrogens geom
_atom_sites_solution_primary direct
_atom_sites_solution_secondary difmap
_audit_creation_method SHELXL-97
_audit_update_record
;
2016-05-05 deposited with the CCDC.
2016-10-19 downloaded from the CCDC.
;
_cell_angle_alpha 91.833(9)
_cell_angle_beta 97.710(9)
_cell_angle_gamma 92.902(8)
_cell_formula_units_Z 2
_cell_length_a 8.648(2)
_cell_length_b 11.051(3)
_cell_length_c 13.816(4)
_cell_measurement_reflns_used 360
_cell_measurement_temperature 150(2)
_cell_measurement_theta_max 23.56
_cell_measurement_theta_min 0.967
_cell_volume 1305.8(6)
_computing_cell_refinement 'Bruker Smart'
_computing_data_collection 'Bruker Smart'
_computing_data_reduction 'Bruker Saint'
_computing_publication_material 'SHELXL-97 (Sheldrick, 1997)'
_computing_structure_refinement 'SHELXL-97 (Sheldrick, 1997)'
_computing_structure_solution 'SHELXL-97 (Sheldrick, 1997)'
_diffrn_ambient_temperature 150(2)
_diffrn_measured_fraction_theta_full 0.976
_diffrn_measured_fraction_theta_max 0.976
_diffrn_measurement_device_type ccd
_diffrn_measurement_method 'omega and phi scans'
_diffrn_radiation_monochromator graphite
_diffrn_radiation_source 'fine-focus sealed tube'
_diffrn_radiation_type MoK\a
_diffrn_radiation_wavelength 0.71073
_diffrn_reflns_av_R_equivalents 0.0726
_diffrn_reflns_av_sigmaI/netI 0.0769
_diffrn_reflns_limit_h_max 9
_diffrn_reflns_limit_h_min -9
_diffrn_reflns_limit_k_max 12
_diffrn_reflns_limit_k_min -12
_diffrn_reflns_limit_l_max 15
_diffrn_reflns_limit_l_min -15
_diffrn_reflns_number 12084
_diffrn_reflns_theta_full 23.56
_diffrn_reflns_theta_max 23.56
_diffrn_reflns_theta_min 2.33
_exptl_absorpt_coefficient_mu 0.095
_exptl_absorpt_correction_T_max 0.9962
_exptl_absorpt_correction_T_min 0.9830
_exptl_crystal_colour Orange
_exptl_crystal_density_diffrn 1.400
_exptl_crystal_density_method 'not measured'
_exptl_crystal_description Block
_exptl_crystal_F_000 580
_exptl_crystal_size_max 0.18
_exptl_crystal_size_mid 0.10
_exptl_crystal_size_min 0.04
_refine_diff_density_max 0.983
_refine_diff_density_min -0.623
_refine_diff_density_rms 0.201
_refine_ls_extinction_coef 0.13(3)
_refine_ls_extinction_expression Fc^*^=kFc[1+0.001xFc^2^\l^3^/sin(2\q)]^-1/4^
_refine_ls_extinction_method SHELXL
_refine_ls_goodness_of_fit_ref 1.753
_refine_ls_hydrogen_treatment mixed
_refine_ls_matrix_type full
_refine_ls_number_parameters 373
_refine_ls_number_reflns 3806
_refine_ls_number_restraints 0
_refine_ls_restrained_S_all 1.753
_refine_ls_R_factor_all 0.2097
_refine_ls_R_factor_gt 0.1616
_refine_ls_shift/su_max 0.030
_refine_ls_shift/su_mean 0.005
_refine_ls_structure_factor_coef Fsqd
_refine_ls_weighting_details 'calc w=1/[\s^2^(Fo^2^)+(0.2000P)^2^+0.0000P] where P=(Fo^2^+2Fc^2^)/3'
_refine_ls_weighting_scheme calc
_refine_ls_wR_factor_gt 0.4275
_refine_ls_wR_factor_ref 0.4619
_reflns_number_gt 2308
_reflns_number_total 3806
_reflns_threshold_expression >2sigma(I)
_cod_data_source_file c6ra21217d1.cif
_cod_data_source_block shelx
_cod_depositor_comments
;
The following automatic conversions were performed:

'_symmetry_cell_setting' value 'Triclinic' changed to 'triclinic'
according to
/usr/data/users/saulius/crontab/automatic-downloads/rss-feeds/RSC/lib/dictionaries/cif_core.dic
dictionary named 'cif_core.dic' version 2.4.2 from 2011-04-26.

Automatic conversion script
Id: cif_fix_values 4268 2015-11-12 08:31:59Z antanas 
;
_cod_original_sg_symbol_H-M p-1
_cod_database_code 7226830

loop_
_symmetry_equiv_pos_as_xyz
'x, y, z'
'-x, -y, -z'

loop_
_atom_site_label
_atom_site_type_symbol
_atom_site_fract_x
_atom_site_fract_y
_atom_site_fract_z
_atom_site_U_iso_or_equiv
_atom_site_adp_type
_atom_site_occupancy
_atom_site_symmetry_multiplicity
_atom_site_calc_flag
_atom_site_refinement_flags
O1 O 0.9706(7) 0.5439(4) 0.3863(4) 0.0514(18) Uani 1 1 d .
H1 H 1.0352 0.5633 0.4360 0.077 Uiso 1 1 calc R
O2 O 0.7860(7) 0.9392(4) 0.5274(5) 0.058(2) Uani 1 1 d .
H2 H 0.8522 0.9139 0.5711 0.087 Uiso 1 1 calc R
O3 O 0.7748(7) 0.5157(4) 0.2221(4) 0.0559(19) Uani 1 1 d .
O4 O 0.5600(7) 0.9881(5) 0.3913(5) 0.063(2) Uani 1 1 d .
N1 N 0.8481(9) 0.9489(6) 0.1714(6) 0.059(2) Uani 1 1 d .
N2 N 0.7829(12) 0.9332(6) 0.0879(6) 0.090(4) Uani 1 1 d .
N3 N 1.1666(8) 0.6822(5) 0.5092(5) 0.046(2) Uani 1 1 d .
N4 N 0.9367(8) 0.7798(5) 0.6332(5) 0.050(2) Uani 1 1 d .
N5 N 0.4340(8) 0.5494(6) 0.3377(5) 0.052(2) Uani 1 1 d .
N6 N 0.3339(8) 0.5728(6) 0.2660(5) 0.050(2) Uani 1 1 d .
C1 C 0.9450(9) 0.6358(6) 0.3363(6) 0.044(2) Uani 1 1 d .
C2 C 1.0211(10) 0.7555(7) 0.3675(6) 0.049(2) Uani 1 1 d .
C3 C 0.9813(11) 0.8564(7) 0.3095(6) 0.052(3) Uani 1 1 d .
H3 H 1.0291 0.9341 0.3294 0.063 Uiso 1 1 calc R
C4 C 0.8769(10) 0.8448(6) 0.2263(6) 0.051(3) Uani 1 1 d .
C5 C 0.8085(10) 0.7292(7) 0.1925(6) 0.050(2) Uani 1 1 d .
H5 H 0.7414 0.7213 0.1321 0.060 Uiso 1 1 calc R
C6 C 0.8381(10) 0.6292(6) 0.2459(6) 0.046(2) Uani 1 1 d .
C7 C 0.6731(11) 0.4987(7) 0.1303(7) 0.061(3) Uani 1 1 d .
H7A H 0.5788 0.5435 0.1334 0.073 Uiso 1 1 calc R
H7B H 0.6437 0.4122 0.1180 0.073 Uiso 1 1 calc R
H7C H 0.7276 0.5287 0.0774 0.073 Uiso 1 1 calc R
C8 C 0.7427(13) 1.0397(8) 0.0364(7) 0.069(4) Uani 1 1 d .
C9 C 0.8097(13) 1.0644(9) -0.0481(10) 0.078(3) Uani 1 1 d .
H9 H 0.8840 1.0123 -0.0689 0.093 Uiso 1 1 calc R
C10 C 0.7693(15) 1.1612(9) -0.1000(10) 0.089(4) Uani 1 1 d .
H10 H 0.8217 1.1810 -0.1541 0.107 Uiso 1 1 calc R
C11 C 0.6535(12) 1.2320(7) -0.0759(7) 0.063(3) Uani 1 1 d .
H11 H 0.6255 1.2999 -0.1136 0.076 Uiso 1 1 calc R
C12 C 0.5774(14) 1.2049(7) 0.0029(8) 0.071(3) Uani 1 1 d .
H12 H 0.4921 1.2502 0.0172 0.085 Uiso 1 1 calc R
C13 C 0.6281(17) 1.1090(8) 0.0621(8) 0.086(4) Uani 1 1 d .
H13 H 0.5825 1.0929 0.1195 0.103 Uiso 1 1 calc R
C14 C 1.1296(10) 0.7696(7) 0.4522(6) 0.049(2) Uani 1 1 d .
H14 H 1.1787 0.8477 0.4688 0.059 Uiso 1 1 calc R
C15 C 1.2757(10) 0.7007(7) 0.6008(6) 0.049(2) Uani 1 1 d .
H15A H 1.3786 0.7305 0.5845 0.059 Uiso 1 1 calc R
H15B H 1.2897 0.6212 0.6309 0.059 Uiso 1 1 calc R
C16 C 1.2247(10) 0.7894(7) 0.6763(7) 0.054(3) Uani 1 1 d .
H16A H 1.3059 0.7960 0.7343 0.064 Uiso 1 1 calc R
H16B H 1.2184 0.8705 0.6481 0.064 Uiso 1 1 calc R
C17 C 1.0694(10) 0.7541(7) 0.7091(7) 0.053(3) Uani 1 1 d .
H17A H 1.0650 0.6665 0.7224 0.064 Uiso 1 1 calc R
H17B H 1.0595 0.7998 0.7706 0.064 Uiso 1 1 calc R
C18 C 0.8375(10) 0.6993(7) 0.5892(7) 0.053(2) Uani 1 1 d .
H18 H 0.8458 0.6174 0.6070 0.063 Uiso 1 1 calc R
C19 C 0.7179(9) 0.7267(7) 0.5161(6) 0.048(2) Uani 1 1 d .
C20 C 0.6984(10) 0.8493(7) 0.4865(7) 0.051(3) Uani 1 1 d .
C21 C 0.5740(10) 0.8677(7) 0.4089(7) 0.052(3) Uani 1 1 d .
C22 C 0.4387(11) 1.0112(7) 0.3085(7) 0.064(3) Uani 1 1 d .
H22A H 0.4587 0.9652 0.2501 0.077 Uiso 1 1 calc R
H22B H 0.4417 1.0980 0.2958 0.077 Uiso 1 1 calc R
H22C H 0.3355 0.9857 0.3249 0.077 Uiso 1 1 calc R
C23 C 0.4851(10) 0.7731(7) 0.3613(7) 0.053(3) Uani 1 1 d .
H23 H 0.4046 0.7880 0.3100 0.064 Uiso 1 1 calc R
C24 C 0.5123(10) 0.6524(7) 0.3880(6) 0.046(2) Uani 1 1 d .
C25 C 0.6228(9) 0.6295(7) 0.4639(6) 0.044(2) Uani 1 1 d .
H25 H 0.6371 0.5483 0.4824 0.053 Uiso 1 1 calc R
C26 C 0.2675(11) 0.4691(7) 0.2118(7) 0.055(2) Uani 1 1 d .
C27 C 0.1372(11) 0.4858(9) 0.1472(7) 0.064(3) Uani 1 1 d .
H27 H 0.0937 0.5630 0.1436 0.077 Uiso 1 1 calc R
C28 C 0.0687(12) 0.3903(9) 0.0871(8) 0.070(3) Uani 1 1 d .
H28 H -0.0236 0.4011 0.0433 0.084 Uiso 1 1 calc R
C29 C 0.1336(11) 0.2811(8) 0.0907(7) 0.064(3) Uani 1 1 d .
H29 H 0.0864 0.2167 0.0478 0.077 Uiso 1 1 calc R
C30 C 0.2641(12) 0.2606(8) 0.1536(7) 0.062(3) Uani 1 1 d .
H30 H 0.3067 0.1831 0.1552 0.074 Uiso 1 1 calc R
C31 C 0.3335(11) 0.3556(7) 0.2154(7) 0.061(3) Uani 1 1 d .
H31 H 0.4249 0.3437 0.2597 0.073 Uiso 1 1 calc R

loop_
_atom_site_aniso_label
_atom_site_aniso_U_11
_atom_site_aniso_U_22
_atom_site_aniso_U_33
_atom_site_aniso_U_23
_atom_site_aniso_U_13
_atom_site_aniso_U_12
O1 0.070(4) 0.023(3) 0.052(4) 0.010(2) -0.027(3) 0.000(2)
O2 0.065(4) 0.016(3) 0.080(4) 0.009(3) -0.040(3) -0.004(2)
O3 0.080(4) 0.020(3) 0.056(4) 0.006(2) -0.032(3) -0.002(3)
O4 0.065(4) 0.025(3) 0.087(5) 0.020(3) -0.037(4) -0.003(2)
N1 0.078(5) 0.026(4) 0.062(5) 0.015(3) -0.028(4) -0.001(3)
N2 0.169(9) 0.021(4) 0.056(5) 0.011(3) -0.076(6) -0.009(4)
N3 0.060(4) 0.024(3) 0.044(4) 0.010(3) -0.027(3) -0.003(3)
N4 0.058(4) 0.018(3) 0.064(5) 0.005(3) -0.028(4) -0.003(3)
N5 0.061(4) 0.035(4) 0.055(5) 0.015(3) -0.010(4) 0.002(3)
N6 0.059(4) 0.034(4) 0.054(5) 0.013(3) -0.012(4) 0.002(3)
C1 0.061(5) 0.017(4) 0.045(5) 0.009(3) -0.024(4) 0.000(3)
C2 0.071(6) 0.031(4) 0.039(5) 0.007(3) -0.019(4) -0.003(4)
C3 0.080(6) 0.021(4) 0.044(5) 0.003(3) -0.032(5) -0.012(4)
C4 0.073(6) 0.020(4) 0.048(5) 0.008(3) -0.034(5) -0.005(4)
C5 0.077(6) 0.023(4) 0.039(5) 0.005(3) -0.027(4) -0.001(4)
C6 0.070(6) 0.019(4) 0.044(5) 0.001(3) -0.014(4) -0.001(4)
C7 0.078(6) 0.032(5) 0.061(6) 0.007(4) -0.035(5) -0.008(4)
C8 0.106(8) 0.030(5) 0.052(6) 0.003(4) -0.051(6) -0.007(5)
C9 0.080(7) 0.039(6) 0.114(10) 0.030(6) 0.003(7) 0.013(5)
C10 0.113(9) 0.043(6) 0.121(11) 0.038(6) 0.034(8) 0.023(6)
C11 0.090(7) 0.027(4) 0.058(6) 0.013(4) -0.042(6) -0.006(5)
C12 0.112(8) 0.019(4) 0.077(7) 0.004(4) -0.007(7) 0.004(5)
C13 0.178(12) 0.024(5) 0.058(7) 0.014(4) 0.012(8) 0.020(6)
C14 0.070(6) 0.027(4) 0.045(5) 0.008(4) -0.014(5) 0.000(4)
C15 0.058(5) 0.038(4) 0.043(5) 0.013(4) -0.026(4) 0.009(4)
C16 0.062(6) 0.031(4) 0.059(6) 0.012(4) -0.024(5) 0.000(4)
C17 0.062(6) 0.032(4) 0.061(6) 0.009(4) -0.015(5) 0.003(4)
C18 0.070(6) 0.022(4) 0.065(6) 0.015(4) -0.001(5) 0.008(4)
C19 0.048(5) 0.029(4) 0.062(6) 0.009(4) -0.015(4) 0.002(3)
C20 0.049(5) 0.020(4) 0.079(6) 0.019(4) -0.018(5) 0.003(3)
C21 0.058(5) 0.020(4) 0.072(6) 0.020(4) -0.018(5) 0.002(4)
C22 0.071(6) 0.029(4) 0.083(7) 0.022(4) -0.029(5) 0.003(4)
C23 0.053(5) 0.038(5) 0.066(6) 0.025(4) -0.011(5) 0.007(4)
C24 0.055(5) 0.023(4) 0.056(5) 0.007(4) -0.009(4) -0.002(3)
C25 0.052(5) 0.026(4) 0.048(5) 0.015(3) -0.018(4) 0.001(3)
C26 0.071(6) 0.029(5) 0.061(6) 0.012(4) -0.003(5) -0.001(4)
C27 0.070(6) 0.049(6) 0.073(7) 0.032(5) -0.005(5) 0.016(5)
C28 0.076(7) 0.051(6) 0.076(7) 0.023(5) -0.016(6) -0.003(5)
C29 0.080(7) 0.042(5) 0.066(7) 0.021(4) -0.015(5) 0.006(5)
C30 0.088(7) 0.031(5) 0.058(6) 0.009(4) -0.023(5) 0.008(4)
C31 0.075(6) 0.033(5) 0.066(6) 0.017(4) -0.027(5) 0.005(4)

loop_
_atom_type_symbol
_atom_type_description
_atom_type_scat_dispersion_real
_atom_type_scat_dispersion_imag
_atom_type_scat_source
C C 0.0033 0.0016 'International Tables Vol C Tables 4.2.6.8 and 6.1.1.4'
H H 0.0000 0.0000 'International Tables Vol C Tables 4.2.6.8 and 6.1.1.4'
N N 0.0061 0.0033 'International Tables Vol C Tables 4.2.6.8 and 6.1.1.4'
O O 0.0106 0.0060 'International Tables Vol C Tables 4.2.6.8 and 6.1.1.4'

loop_
_geom_angle_atom_site_label_1
_geom_angle_atom_site_label_2
_geom_angle_atom_site_label_3
_geom_angle
C1 O1 H1 109.5
C20 O2 H2 109.5
C6 O3 C7 117.0(5)
C21 O4 C22 113.7(6)
N2 N1 C4 117.3(7)
N1 N2 C8 116.5(7)
C14 N3 C15 122.5(6)
C18 N4 C17 124.8(6)
N6 N5 C24 114.4(6)
N5 N6 C26 113.4(6)
O1 C1 C6 121.6(6)
O1 C1 C2 121.6(6)
C6 C1 C2 116.8(6)
C14 C2 C3 120.9(7)
C14 C2 C1 120.7(6)
C3 C2 C1 118.5(6)
C4 C3 C2 121.9(7)
C4 C3 H3 119.0
C2 C3 H3 119.0
C3 C4 N1 118.2(6)
C3 C4 C5 120.3(7)
N1 C4 C5 121.3(6)
C6 C5 C4 120.7(7)
C6 C5 H5 119.6
C4 C5 H5 119.6
O3 C6 C5 125.5(7)
O3 C6 C1 112.9(6)
C5 C6 C1 121.6(6)
O3 C7 H7A 109.5
O3 C7 H7B 109.5
H7A C7 H7B 109.5
O3 C7 H7C 109.5
H7A C7 H7C 109.5
H7B C7 H7C 109.5
C13 C8 C9 119.8(9)
C13 C8 N2 120.7(11)
C9 C8 N2 119.1(11)
C10 C9 C8 120.3(11)
C10 C9 H9 119.8
C8 C9 H9 119.9
C9 C10 C11 120.8(12)
C9 C10 H10 119.6
C11 C10 H10 119.6
C10 C11 C12 120.2(9)
C10 C11 H11 119.9
C12 C11 H11 119.9
C11 C12 C13 119.0(11)
C11 C12 H12 120.5
C13 C12 H12 120.5
C8 C13 C12 119.6(11)
C8 C13 H13 120.2
C12 C13 H13 120.2
N3 C14 C2 123.6(7)
N3 C14 H14 118.2
C2 C14 H14 118.2
N3 C15 C16 115.1(7)
N3 C15 H15A 108.5
C16 C15 H15A 108.5
N3 C15 H15B 108.5
C16 C15 H15B 108.5
H15A C15 H15B 107.5
C17 C16 C15 114.3(7)
C17 C16 H16A 108.7
C15 C16 H16A 108.7
C17 C16 H16B 108.7
C15 C16 H16B 108.7
H16A C16 H16B 107.6
N4 C17 C16 111.2(7)
N4 C17 H17A 109.4
C16 C17 H17A 109.4
N4 C17 H17B 109.4
C16 C17 H17B 109.4
H17A C17 H17B 108.0
N4 C18 C19 123.0(7)
N4 C18 H18 118.5
C19 C18 H18 118.5
C18 C19 C25 119.1(7)
C18 C19 C20 121.1(7)
C25 C19 C20 119.6(7)
O2 C20 C19 122.2(7)
O2 C20 C21 120.9(6)
C19 C20 C21 116.9(7)
C23 C21 O4 126.5(7)
C23 C21 C20 121.8(7)
O4 C21 C20 111.7(7)
O4 C22 H22A 109.5
O4 C22 H22B 109.5
H22A C22 H22B 109.5
O4 C22 H22C 109.5
H22A C22 H22C 109.5
H22B C22 H22C 109.5
C21 C23 C24 120.3(7)
C21 C23 H23 119.8
C24 C23 H23 119.8
C25 C24 N5 115.5(6)
C25 C24 C23 120.7(7)
N5 C24 C23 123.8(7)
C24 C25 C19 120.5(7)
C24 C25 H25 119.7
C19 C25 H25 119.7
C27 C26 N6 115.9(7)
C27 C26 C31 119.9(8)
N6 C26 C31 124.0(8)
C26 C27 C28 119.9(8)
C26 C27 H27 120.0
C28 C27 H27 120.0
C29 C28 C27 119.8(9)
C29 C28 H28 120.1
C27 C28 H28 120.1
C28 C29 C30 122.3(9)
C28 C29 H29 118.9
C30 C29 H29 118.9
C29 C30 C31 118.6(8)
C29 C30 H30 120.7
C31 C30 H30 120.7
C30 C31 C26 119.4(8)
C30 C31 H31 120.3
C26 C31 H31 120.3

loop_
_geom_bond_atom_site_label_1
_geom_bond_atom_site_label_2
_geom_bond_distance
O1 C1 1.258(8)
O1 H1 0.8400
O2 C20 1.286(9)
O2 H2 0.8400
O3 C6 1.355(9)
O3 C7 1.445(9)
O4 C21 1.369(9)
O4 C22 1.483(9)
N1 N2 1.217(9)
N1 C4 1.413(9)
N2 C8 1.429(11)
N3 C14 1.291(9)
N3 C15 1.475(9)
N4 C18 1.282(10)
N4 C17 1.492(9)
N5 N6 1.267(9)
N5 C24 1.408(10)
N6 C26 1.403(11)
C1 C6 1.448(10)
C1 C2 1.473(10)
C2 C14 1.398(11)
C2 C3 1.423(10)
C3 C4 1.362(10)
C3 H3 0.9500
C4 C5 1.418(10)
C5 C6 1.364(10)
C5 H5 0.9500
C7 H7A 0.9800
C7 H7B 0.9800
C7 H7C 0.9800
C8 C13 1.360(16)
C8 C9 1.399(16)
C9 C10 1.342(14)
C9 H9 0.9500
C10 C11 1.371(15)
C10 H10 0.9500
C11 C12 1.379(15)
C11 H11 0.9500
C12 C13 1.411(13)
C12 H12 0.9500
C13 H13 0.9500
C14 H14 0.9500
C15 C16 1.533(13)
C15 H15A 0.9900
C15 H15B 0.9900
C16 C17 1.511(13)
C16 H16A 0.9900
C16 H16B 0.9900
C17 H17A 0.9900
C17 H17B 0.9900
C18 C19 1.396(11)
C18 H18 0.9500
C19 C25 1.433(11)
C19 C20 1.440(10)
C20 C21 1.441(11)
C21 C23 1.362(12)
C22 H22A 0.9800
C22 H22B 0.9800
C22 H22C 0.9800
C23 C24 1.417(10)
C23 H23 0.9500
C24 C25 1.360(10)
C25 H25 0.9500
C26 C27 1.365(12)
C26 C31 1.405(12)
C27 C28 1.379(14)
C27 H27 0.9500
C28 C29 1.356(13)
C28 H28 0.9500
C29 C30 1.362(12)
C29 H29 0.9500
C30 C31 1.390(12)
C30 H30 0.9500
C31 H31 0.9500

loop_
_geom_hbond_atom_site_label_D
_geom_hbond_atom_site_label_H
_geom_hbond_atom_site_label_A
_geom_hbond_distance_DH
_geom_hbond_distance_HA
_geom_hbond_distance_DA
_geom_hbond_angle_DHA
_geom_hbond_site_symmetry_A
C14 H14 O2 0.95 2.36 3.258(9) 158.2 2_776
C16 H16B O4 0.99 2.54 3.246(10) 128.3 2_776
C17 H17A O3 0.99 2.58 3.442(9) 145.5 2_766
C18 H18 O1 0.95 2.44 3.233(9) 140.6 2_766
C22 H22C O2 0.98 2.55 3.229(14) 126.2 2_676
